data_9004356
loop_
_publ_author_name
'Peterson, R. C.'
'Locock, A. J.'
'Luth, R. W.'

_publ_section_title
;
 Positional disorder of oxygen in garnet: the crystal-structure
 refinement of schorlomite
 Sample: model 1
;
_journal_name_full 'The Canadian Mineralogist'
_journal_page_first 627
_journal_page_last 631
_journal_volume 33
_journal_year 1995
_chemical_formula_sum 'Al0.14 Ca2.88 Fe1.36 Mg0.13 Mn0.02 Na0.03 O12 Si2.34 Ti1.06 Zr0.04'
_chemical_name_mineral Schorlomite
_space_group_IT_number 230
_symmetry_space_group_name_Hall '-I 4bd 2c 3'
_symmetry_space_group_name_H-M 'I a -3 d'
_cell_angle_alpha 90
_cell_angle_beta 90
_cell_angle_gamma 90
_cell_length_a 12.157
_cell_length_b 12.157
_cell_length_c 12.157
_cell_formula_units_Z 8
_cell_volume 1796.715
_database_code_amcsd 0005430
_exptl_crystal_density_diffrn 3.787
_cod_original_formula_sum 'Si2.34 Fe1.36 Ti1.06 Al.14 Zr.04 Mg.13 Mn.02 Ca2.88 Na.03 O12'
_cod_database_code 9004356

loop_
_symmetry_equiv_pos_as_xyz
x,y,z
1/2+x,1/2+y,1/2+z
z,1/2-x,1/2+y
1/2+z,-x,+y
-y,1/2+z,1/2-x
1/2-y,+z,-x
x,1/2-y,1/2+z
1/2+x,-y,+z
-z,1/2+x,1/2-y
1/2-z,+x,-y
y,1/2-z,1/2+x
1/2+y,-z,+x
-x,1/2+y,1/2-z
1/2-x,+y,-z
3/4+x,1/4-z,3/4-y
1/4+x,3/4-z,1/4-y
3/4-z,1/4+y,3/4+x
1/4-z,3/4+y,1/4+x
3/4+y,1/4-x,3/4-z
1/4+y,3/4-x,1/4-z
3/4-x,1/4+z,3/4+y
1/4-x,3/4+z,1/4+y
3/4+z,1/4-y,3/4-x
1/4+z,3/4-y,1/4-x
3/4-y,1/4+x,3/4+z
1/4-y,3/4+x,1/4+z
1/4+x,1/4+z,1/4+y
3/4+x,3/4+z,3/4+y
1/4-z,1/4-y,1/4-x
3/4-z,3/4-y,3/4-x
1/4+y,1/4+x,1/4+z
3/4+y,3/4+x,3/4+z
1/4-x,1/4-z,1/4-y
3/4-x,3/4-z,3/4-y
1/4+z,1/4+y,1/4+x
3/4+z,3/4+y,3/4+x
1/4-y,1/4-x,1/4-z
3/4-y,3/4-x,3/4-z
1/2+z,x,1/2-y
+z,1/2+x,-y
1/2-y,-z,1/2+x
-y,1/2-z,+x
1/2+x,y,1/2-z
+x,1/2+y,-z
1/2-z,-x,1/2+y
-z,1/2-x,+y
1/2+y,z,1/2-x
+y,1/2+z,-x
1/2-x,-y,1/2+z
-x,1/2-y,+z
1/2-z,1/2+x,y
-z,+x,1/2+y
1/2+y,1/2-z,-x
+y,-z,1/2-x
1/2-x,1/2+y,z
-x,+y,1/2+z
1/2+z,1/2-x,-y
+z,-x,1/2-y
1/2-y,1/2+z,x
-y,+z,1/2+x
1/2+x,1/2-y,-z
+x,-y,1/2-z
3/4-x,3/4+z,1/4-y
1/4-x,1/4+z,3/4-y
3/4+z,3/4-y,1/4+x
1/4+z,1/4-y,3/4+x
3/4-y,3/4+x,1/4-z
1/4-y,1/4+x,3/4-z
3/4+x,3/4-z,1/4+y
1/4+x,1/4-z,3/4+y
3/4-z,3/4+y,1/4-x
1/4-z,1/4+y,3/4-x
3/4+y,3/4-x,1/4+z
1/4+y,1/4-x,3/4+z
1/4-x,3/4-z,3/4+y
3/4-x,1/4-z,1/4+y
1/4+z,3/4+y,3/4-x
3/4+z,1/4+y,1/4-x
1/4-y,3/4-x,3/4+z
3/4-y,1/4-x,1/4+z
1/4+x,3/4+z,3/4-y
3/4+x,1/4+z,1/4-y
1/4-z,3/4-y,3/4+x
3/4-z,1/4-y,1/4+x
1/4+y,3/4+x,3/4-z
3/4+y,1/4+x,1/4-z
-z,-x,-y
1/2-z,1/2-x,1/2-y
y,z,x
1/2+y,1/2+z,1/2+x
-x,-y,-z
1/2-x,1/2-y,1/2-z
z,x,y
1/2+z,1/2+x,1/2+y
-y,-z,-x
1/2-y,1/2-z,1/2-x

loop_
_atom_site_aniso_label
_atom_site_aniso_U_11
_atom_site_aniso_U_22
_atom_site_aniso_U_33
_atom_site_aniso_U_12
_atom_site_aniso_U_13
_atom_site_aniso_U_23
SiZ 0.01400 0.01100 0.01100 0.00000 0.00000 0.00000
FeZ 0.01400 0.01100 0.01100 0.00000 0.00000 0.00000
TiY 0.00700 0.00700 0.00700 0.00100 0.00100 0.00100
FeY 0.00700 0.00700 0.00700 0.00100 0.00100 0.00100
AlY 0.00700 0.00700 0.00700 0.00100 0.00100 0.00100
ZrY 0.00700 0.00700 0.00700 0.00100 0.00100 0.00100
MgY 0.00700 0.00700 0.00700 0.00100 0.00100 0.00100
MnY 0.00700 0.00700 0.00700 0.00100 0.00100 0.00100
CaX 0.00300 0.00800 0.00800 0.00000 0.00000 0.00600
MgX 0.00300 0.00800 0.00800 0.00000 0.00000 0.00600
NaX 0.00300 0.00800 0.00800 0.00000 0.00000 0.00600
O 0.01600 0.00600 0.01200 -0.00300 0.00900 -0.00200

loop_
_atom_site_label
_atom_site_fract_x
_atom_site_fract_y
_atom_site_fract_z
_atom_site_occupancy
SiZ 0.37500 0.00000 0.25000 0.78000
FeZ 0.37500 0.00000 0.25000 0.22000
TiY 0.00000 0.00000 0.00000 0.53000
FeY 0.00000 0.00000 0.00000 0.35000
AlY 0.00000 0.00000 0.00000 0.07000
ZrY 0.00000 0.00000 0.00000 0.02000
MgY 0.00000 0.00000 0.00000 0.02000
MnY 0.00000 0.00000 0.00000 0.01000
CaX 0.12500 0.00000 0.25000 0.96000
MgX 0.12500 0.00000 0.25000 0.03000
NaX 0.12500 0.00000 0.25000 0.01000
O 0.03680 0.04880 0.65280 1.00000

loop_
_cod_related_entry_id
_cod_related_entry_database
_cod_related_entry_code
1 AMCSD 0005430
